data_4322850
loop_
_publ_author_name
'Graham Smith'
'Brett A. Cloutt'
'Daniel E. Lynch'
'Karl A. Byriel'
'Colin H. L. Kennard'

_publ_section_title
;
 Nitrogen Base Adducts with Silver(I) p-Toluenesulfonate: Syntheses and
 Single Crystal X-ray Characterizations of the Adducts with Pyridine
 (1:1), 2-Aminopyridine (1:2), 2-Aminopyrimidine (1:1),
 4,6-Dimethyl-2-aminopyrimidine (2:3), and 3-Aminobenzoic Acid (1:2) and
 the Crystal Structure of the Parent Silver(I) p-Toluenesulfonate
;
_journal_name_full 'Inorganic Chemistry'
_journal_page_first 3236
_journal_page_last 3242
_journal_paper_doi 10.1021/ic9706461
_journal_volume 37
_journal_year 1998
_chemical_compound_source 'From silver(I) p-toluenesulfonate and 2-aminopyrimidine in ethanol '
_chemical_formula_moiety (C7H7AgO3S)(C4H5N3)
_chemical_formula_structural '[(C7H7AgO3S)(C4H5N3)]n'
_chemical_formula_sum 'C11 H12 Ag N3 O3 S'
_chemical_formula_weight 374.17
_chemical_name_common 'silver(I) p-toluenesulfonate: 2-aminopyrimidine adduct'
_chemical_name_systematic 'Silver(I) p-toluenesulfonate: 2-aminopyrimidine (1:1)'
_space_group_IT_number 14
_symmetry_cell_setting monoclinic
_symmetry_space_group_name_Hall '-P 2yn'
_symmetry_space_group_name_H-M 'P 1 21/n 1'
_atom_sites_solution_hydrogens geom
_atom_sites_solution_primary direct
_atom_sites_solution_secondary difmap
_audit_creation_method SHELXL
_cell_angle_alpha 90.00
_cell_angle_beta 90.440(10)
_cell_angle_gamma 90.00
_cell_formula_units_Z 4
_cell_length_a 6.535(2)
_cell_length_b 7.3440(8)
_cell_length_c 26.134(12)
_cell_measurement_reflns_used 23
_cell_measurement_temperature 298(2)
_cell_measurement_theta_max 14
_cell_measurement_theta_min 6
_cell_volume 1254.2(7)
_computing_cell_refinement 'CAD4 (Enraf-Nonius, 1989)'
_computing_data_collection 'CAD4 (Enraf-Nonius, 1989)'
_computing_data_reduction 'DIFDAT Xtal3.2 1992'
_computing_molecular_graphics 'PLUTON-92 (Spek, 1992)'
_computing_publication_material 'SHELXL-93 (Sheldrick, 1993)'
_computing_structure_refinement 'SHELXL-93 (Sheldrick, 1993)'
_computing_structure_solution 'SHELXS-86 (Sheldrick, 1990)'
_diffrn_ambient_temperature 298(2)
_diffrn_measurement_device 'CAD4 microVAX controlled'
_diffrn_radiation_monochromator graphite
_diffrn_radiation_source 'fine-focus sealed tube'
_diffrn_radiation_type MoKa
_diffrn_radiation_wavelength 0.71069
_diffrn_reflns_av_R_equivalents 0.0140
_diffrn_reflns_av_sigmaI/netI 0.0198
_diffrn_reflns_limit_h_max 7
_diffrn_reflns_limit_h_min 0
_diffrn_reflns_limit_k_max 8
_diffrn_reflns_limit_k_min 0
_diffrn_reflns_limit_l_max 31
_diffrn_reflns_limit_l_min -31
_diffrn_reflns_number 2416
_diffrn_reflns_theta_max 24.98
_diffrn_reflns_theta_min 1.56
_diffrn_standards_interval_count 250
_diffrn_standards_interval_time '2 hours'
_diffrn_standards_number 3
_exptl_absorpt_coefficient_mu 1.780
_exptl_absorpt_correction_type psi-scan
_exptl_crystal_colour pale_brown
_exptl_crystal_density_diffrn 1.982
_exptl_crystal_description 'pseudo-hexagonal prisms '
_exptl_crystal_F_000 744
_exptl_crystal_size_max 0.26
_exptl_crystal_size_mid 0.18
_exptl_crystal_size_min 0.15
_refine_diff_density_max 1.769
_refine_diff_density_min -1.250
_refine_diff_density_rms 0.195
_refine_ls_extinction_coef 0.0031(10)
_refine_ls_extinction_expression Fc^*^=kFc[1+0.001xFc^2^l^3^/sin(2q)]^-1/4^
_refine_ls_extinction_method SHELXL
_refine_ls_goodness_of_fit_all 1.289
_refine_ls_goodness_of_fit_obs 1.376
_refine_ls_hydrogen_treatment x,y,z
_refine_ls_matrix_type full
_refine_ls_number_parameters 182
_refine_ls_number_reflns 2208
_refine_ls_number_restraints 0
_refine_ls_restrained_S_all 1.289
_refine_ls_restrained_S_obs 1.376
_refine_ls_R_factor_all 0.0742
_refine_ls_R_factor_obs 0.0650
_refine_ls_shift/esd_max -0.151
_refine_ls_shift/esd_mean 0.006
_refine_ls_structure_factor_coef Fsqd
_refine_ls_weighting_details 'w=1/[s^2^(Fo^2^)+( 0.0721P)^2^+30.1524P] where P=(Fo^2^+2Fc^2^)/3'
_refine_ls_weighting_scheme calc
_refine_ls_wR_factor_all 0.2365
_refine_ls_wR_factor_obs 0.2307
_reflns_number_observed 1869
_reflns_number_total 2208
_reflns_observed_criterion >2sigma(I)
_cod_data_source_file ic9706461_4.cif
_cod_data_source_block 1109agtap
_cod_depositor_comments
;
The following automatic conversions were performed:

'_refine_ls_weighting_scheme' value 'calc w=1/[s^2^(Fo^2^)+(
0.0721P)^2^+30.1524P] where P=(Fo^2^+2Fc^2^)/3' was changed to
'calc'. New tag '_refine_ls_weighting_details' was created. The value
of the new tag was set to 'w=1/[s^2^(Fo^2^)+( 0.0721P)^2^+30.1524P]
where P=(Fo^2^+2Fc^2^)/3'.

Automatic conversion script
Id: cif_fix_values 3143 2015-03-26 13:38:13Z robertas 
;
_cod_database_code 4322850

loop_
_symmetry_equiv_pos_as_xyz
'x, y, z'
'-x+1/2, y+1/2, -z+1/2'
'-x, -y, -z'
'x-1/2, -y-1/2, z-1/2'

loop_
_atom_site_aniso_label
_atom_site_aniso_U_11
_atom_site_aniso_U_22
_atom_site_aniso_U_33
_atom_site_aniso_U_23
_atom_site_aniso_U_13
_atom_site_aniso_U_12
Ag1 0.0227(6) 0.0703(9) 0.0346(6) 0.0065(5) 0.0017(4) 0.0015(5)
S1A 0.0270(15) 0.038(2) 0.032(2) 0.0031(13) 0.0054(12) 0.0061(12)
O11A 0.048(6) 0.069(7) 0.033(5) 0.011(5) 0.002(4) 0.010(5)
O12A 0.047(6) 0.047(6) 0.060(7) -0.004(5) 0.013(5) -0.009(5)
O13A 0.060(6) 0.046(6) 0.039(5) -0.003(4) -0.012(5) 0.021(5)
C1A 0.040(7) 0.031(6) 0.026(6) 0.002(5) 0.010(5) 0.005(5)
C2A 0.034(6) 0.033(7) 0.030(6) 0.000(5) -0.003(5) 0.000(5)
C3A 0.038(7) 0.038(7) 0.043(7) 0.001(6) 0.012(6) 0.002(6)
C4A 0.044(8) 0.035(7) 0.036(7) 0.001(6) 0.001(6) 0.010(6)
C41A 0.070(11) 0.074(12) 0.035(8) -0.004(8) 0.013(7) 0.009(9)
C5A 0.067(10) 0.043(8) 0.036(8) -0.009(6) -0.002(7) 0.003(7)
C6A 0.037(7) 0.042(8) 0.043(8) -0.004(6) -0.006(6) -0.004(6)
N1B 0.020(5) 0.041(6) 0.022(5) -0.001(4) 0.009(4) 0.002(4)
C2B 0.024(6) 0.027(6) 0.029(6) -0.003(5) -0.001(5) 0.000(5)
N21B 0.024(5) 0.046(7) 0.030(6) 0.002(5) -0.002(5) 0.004(5)
N3B 0.012(4) 0.042(6) 0.039(6) 0.002(5) -0.007(4) 0.002(4)
C4B 0.029(6) 0.041(7) 0.035(7) 0.005(6) -0.008(5) 0.001(5)
C5B 0.037(7) 0.043(8) 0.029(6) 0.009(6) -0.003(5) 0.003(6)
C6B 0.033(7) 0.040(7) 0.038(7) 0.000(6) 0.011(5) -0.003(6)

loop_
_atom_site_label
_atom_site_type_symbol
_atom_site_fract_x
_atom_site_fract_y
_atom_site_fract_z
_atom_site_U_iso_or_equiv
_atom_site_thermal_displace_type
_atom_site_occupancy
_atom_site_calc_flag
_atom_site_refinement_flags
_atom_site_disorder_group
Ag1 Ag 0.43846(14) 0.2717(2) -0.01915(4) 0.0425(5) Uani 1 d . .
S1A S 0.4651(5) 0.0942(4) 0.09785(12) 0.0323(8) Uani 1 d . .
O11A O 0.3367(16) 0.0815(16) 0.0517(4) 0.050(3) Uani 1 d . .
O12A O 0.6007(16) 0.2523(14) 0.0973(4) 0.051(3) Uani 1 d . .
O13A O 0.5734(16) -0.0737(14) 0.1080(4) 0.048(3) Uani 1 d . .
C1A C 0.2968(20) 0.1251(17) 0.1498(4) 0.032(3) Uani 1 d . .
C2A C 0.0958(19) 0.0640(17) 0.1455(5) 0.032(3) Uani 1 d . .
H2A H 0.0482(19) 0.0117(17) 0.1153(5) 0.040 Uiso 1 calc R .
C3A C -0.0330(21) 0.0831(19) 0.1877(5) 0.040(3) Uani 1 d . .
H3A H -0.1676(21) 0.0427(19) 0.1853(5) 0.049 Uiso 1 calc R .
C4A C 0.0368(22) 0.1616(19) 0.2331(5) 0.038(3) Uani 1 d . .
C41A C -0.1055(28) 0.1796(27) 0.2774(6) 0.060(4) Uani 1 d . .
H41A H -0.1953(117) 0.0762(78) 0.2783(26) 0.074 Uiso 1 calc R .
H41B H -0.1848(124) 0.2888(82) 0.2736(23) 0.074 Uiso 1 calc R .
H41C H -0.0275(29) 0.1852(156) 0.3086(7) 0.074 Uiso 1 calc R .
C5A C 0.2319(26) 0.2224(21) 0.2356(6) 0.049(4) Uani 1 d . .
H5A H 0.2784(26) 0.2782(21) 0.2654(6) 0.061 Uiso 1 calc R .
C6A C 0.3661(21) 0.2033(19) 0.1941(5) 0.041(3) Uani 1 d . .
H6A H 0.5007(21) 0.2435(19) 0.1968(5) 0.051 Uiso 1 calc R .
N1B N 0.1138(14) 0.3193(14) -0.0504(4) 0.027(2) Uani 1 d . .
C2B C -0.0675(17) 0.3060(16) -0.0249(4) 0.027(2) Uani 1 d . .
N21B N -0.0625(16) 0.2382(16) 0.0213(4) 0.033(2) Uani 1 d . .
N3B N -0.2488(14) 0.3582(15) -0.0451(4) 0.031(2) Uani 1 d . .
C4B C -0.2507(19) 0.4282(18) -0.0921(5) 0.035(3) Uani 1 d . .
H4B H -0.3739(19) 0.4688(18) -0.1060(5) 0.044 Uiso 1 calc R .
C5B C -0.0728(20) 0.4426(19) -0.1211(5) 0.037(3) Uani 1 d . .
H5B H -0.0755(20) 0.4881(19) -0.1543(5) 0.046 Uiso 1 calc R .
C6B C 0.1072(20) 0.3857(18) -0.0981(5) 0.037(3) Uani 1 d . .
H6B H 0.2283(20) 0.3940(18) -0.1164(5) 0.046 Uiso 1 calc R .
H21B H 0.0481(314) 0.1747(288) 0.0358(75) 0.085(65) Uiso 1 d . .
H22B H -0.1572(200) 0.2320(159) 0.0484(51) 0.022(31) Uiso 1 d . .

loop_
_atom_type_symbol
_atom_type_description
_atom_type_scat_dispersion_real
_atom_type_scat_dispersion_imag
_atom_type_scat_source
C C 0.0033 0.0016 'International Tables Vol C Tables 4.2.6.8 and 6.1.1.4'
H H 0.0000 0.0000 'International Tables Vol C Tables 4.2.6.8 and 6.1.1.4'
N N 0.0061 0.0033 'International Tables Vol C Tables 4.2.6.8 and 6.1.1.4'
O O 0.0106 0.0060 'International Tables Vol C Tables 4.2.6.8 and 6.1.1.4'
S S 0.1246 0.1234 'International Tables Vol C Tables 4.2.6.8 and 6.1.1.4'
Ag Ag -0.8971 1.1015 'International Tables Vol C Tables 4.2.6.8 and 6.1.1.4'

loop_
_geom_angle_atom_site_label_1
_geom_angle_atom_site_label_2
_geom_angle_atom_site_label_3
_geom_angle
_geom_angle_site_symmetry_1
_geom_angle_site_symmetry_3
_geom_angle_publ_flag
N3B Ag1 N1B 133.6(3) 1_655 . ?
N3B Ag1 O11A 130.5(3) 1_655 . ?
N1B Ag1 O11A 95.9(3) . . ?
O13A S1A O12A 112.6(6) . . ?
O13A S1A O11A 111.9(6) . . ?
O12A S1A O11A 112.6(7) . . ?
O13A S1A C1A 105.9(6) . . ?
O12A S1A C1A 106.7(6) . . ?
O11A S1A C1A 106.5(6) . . ?
S1A O11A Ag1 115.8(6) . . ?
C6A C1A C2A 120.7(11) . . ?
C6A C1A S1A 120.0(10) . . ?
C2A C1A S1A 119.2(10) . . ?
C1A C2A C3A 118.5(12) . . ?
C4A C3A C2A 121.2(13) . . ?
C5A C4A C3A 118.8(13) . . ?
C5A C4A C41A 121.6(14) . . ?
C3A C4A C41A 119.6(14) . . ?
C4A C5A C6A 121.5(14) . . ?
C1A C6A C5A 119.4(13) . . ?
C6B N1B C2B 117.2(10) . . ?
C6B N1B Ag1 114.2(8) . . ?
C2B N1B Ag1 128.2(8) . . ?
N21B C2B N3B 119.0(11) . . ?
N21B C2B N1B 117.5(10) . . ?
N3B C2B N1B 123.5(11) . . ?
C2B N3B C4B 118.1(10) . . ?
C2B N3B Ag1 126.9(8) . 1_455 ?
C4B N3B Ag1 112.6(7) . 1_455 ?
N3B C4B C5B 121.9(11) . . ?
C4B C5B C6B 116.7(11) . . ?
N1B C6B C5B 122.5(11) . . ?

loop_
_geom_bond_atom_site_label_1
_geom_bond_atom_site_label_2
_geom_bond_distance
_geom_bond_site_symmetry_2
_geom_bond_publ_flag
Ag1 N3B 2.249(10) 1_655 ?
Ag1 N1B 2.294(10) . ?
Ag1 O11A 2.417(10) . ?
S1A O13A 1.446(10) . ?
S1A O12A 1.461(10) . ?
S1A O11A 1.467(10) . ?
S1A C1A 1.769(12) . ?
C1A C6A 1.37(2) . ?
C1A C2A 1.39(2) . ?
C2A C3A 1.40(2) . ?
C3A C4A 1.39(2) . ?
C4A C5A 1.35(2) . ?
C4A C41A 1.50(2) . ?
C5A C6A 1.41(2) . ?
N1B C6B 1.34(2) . ?
N1B C2B 1.367(15) . ?
C2B N21B 1.31(2) . ?
C2B N3B 1.348(14) . ?
N3B C4B 1.33(2) . ?
N3B Ag1 2.249(10) 1_455 ?
C4B C5B 1.40(2) . ?
C5B C6B 1.38(2) . ?
